data_1544613
loop_
_publ_author_name
'Nakagawa, T.'
'Kihara, K.'
'Fujinami, S.'

_publ_section_title
;
 X-ray studies of structural changes in melanophlogite with varying
 temperature : Sample at 60 C
;
_journal_name_full 'Journal of Mineralogical and Petrological Sciences'
_journal_page_first 247
_journal_page_last 259
_journal_volume 100
_journal_year 2005
_chemical_formula_sum 'O2 Si'
_chemical_name_common 'melanophlogite alpha phase at 60 C'
_chemical_name_mineral 'melanophlogite alpha phase at 60 C'
_space_group_IT_number ?
_symmetry_space_group_name_Hall ?
_symmetry_space_group_name_H-M ?
_cell_angle_alpha 90
_cell_angle_beta 90
_cell_angle_gamma 90
_cell_formula_units_Z 184
_cell_length_a 26.808(3)
_cell_length_b 26.808(3)
_cell_length_c 13.394(4)
_cell_volume 9626(3)
_cod_data_source_file melanophlogite_60C.cif
_cod_data_source_block melanophlogite_60C
_cod_original_sg_symbol_H-M 'P 42/n b c'
_cod_original_formula_sum 'Si O2'
_cod_database_code 1544613

loop_
_symmetry_equiv_pos_as_xyz
x,y,z
-y,-x,1/2+z
1/2+y,1/2+x,1/2-z
y,-x,1/2-z
1/2-y,1/2+x,1/2+z
1/2+x,1/2-y,z
-x,y,-z
1/2+x,1/2+y,-z
-x,-y,z
y,x,1/2+z
1/2-y,1/2-x,1/2-z
-y,x,1/2-z
1/2+y,1/2-x,1/2+z
1/2-x,1/2+y,z
x,-y,-z
1/2-x,1/2-y,-z

loop_
_atom_site_label
_atom_site_occupancy
_atom_site_fract_x
_atom_site_fract_y
_atom_site_fract_z
_atom_site_adp_type
_atom_site_B_iso_or_equiv
_atom_site_type_symbol
Si1 1.0 0.1918(3) 0.0066(2) 0.3088(6) Biso 1.770000 Si
Si2 1.0 0.3062(2) 0.0043(1) 0.3108(5) Biso 1.020000 Si
Si3 1.0 0.0947(3) 0.0563(3) -0.0024(3) Biso 2.400000 Si
Si4 1.0 0.4052(2) 0.0576(2) -0.0046(2) Biso 0.840000 Si
Si5 1.0 0.2494(2) 0.1580(1) 0.1052(2) Biso 1.450000 Si
Si6 1.0 0.2452(2) 0.1529(1) 0.8772(2) Biso 1.050000 Si
Si7 1.0 0.1600(2) 0.0949(2) 0.1744(4) Biso 1.590000 Si
Si8 1.0 0.1570(2) 0.0872(2) 0.8103(4) Biso 1.490000 Si
Si9 1.0 0.3417(2) 0.0940(2) 0.1776(4) Biso 1.260000 Si
Si10 1.0 0.3405(2) 0.0898(2) 0.8132(4) Biso 1.340000 Si
Si11 1.0 0.1234(5) 0.000000 0.500000 Biso 1.070000 Si
Si12 1.0 0.3735(5) 0.000000 0.500000 Biso 1.050000 Si
Si13 1.0 0.2509(1) 0.2491(1) 0.250000 Biso 1.160000 Si
O1 1.0 0.0403(6) 0.1835(6) 0.2590(12) Biso 3.700000 O
O2 1.0 0.0544(6) 0.1856(6) 0.7448(11) Biso 4.200000 O
O3 1.0 0.0690(6) 0.1172(4) 0.3895(8) Biso 3.000000 O
O4 1.0 0.0667(6) 0.1316(5) 0.5887(11) Biso 4.700000 O
O5 1.0 0.1161(4) 0.2041(5) 0.3632(10) Biso 3.100000 O
O6 1.0 0.1254(6) 0.2075(5) 0.6365(11) Biso 4.500000 O
O7 1.0 0.3202(6) 0.0503(6) 0.2383(13) Biso 4.600000 O
O8 1.0 0.3211(6) 0.0484(6) 0.7394(11) Biso 3.800000 O
O9 1.0 0.3764(5) 0.0725(6) 0.0909(10) Biso 4.600000 O
O10 1.0 0.3659(4) 0.0645(5) 0.9064(10) Biso 3.100000 O
O11 1.0 0.3025(5) 0.1280(5) 0.1231(10) Biso 3.300000 O
O12 1.0 0.3011(6) 0.1267(6) 0.8540(12) Biso 4.800000 O
O13 1.0 0.1561(5) 0.0074(5) 0.4025(10) Biso 4.000000 O
O14 1.0 0.3382(5) 0.0113(5) 0.4090(10) Biso 3.200000 O
O15 1.0 0.0495(5) 0.0915(6) 0.0141(10) Biso 4.100000 O
O16 1.0 0.4560(5) 0.0897(6) -0.0211(9) Biso 3.500000 O
O17 1.0 0.2578(6) 0.2072(3) 0.1694(6) Biso 3.600000 O
O18 1.0 0.2452(8) 0.1986(3) 0.8049(6) Biso 4.800000 O
O19 1.0 0.0774(6) 0.000000 0.000000 Biso 1.400000 O
O20 1.0 0.4202(11) 0.000000 0.000000 Biso 4.000000 O
O21 1.0 0.2533(8) 0.1721(3) -0.0101(5) Biso 2.000000 O
O22 1.0 -0.0049(3) 0.2532(7) 0.1574(4) Biso 2.300000 O
O23 1.0 0.1186(5) 0.1267(6) 0.2340(9) Biso 4.100000 O
O24 1.0 0.3686(5) 0.1314(5) 0.250000 Biso 4.100000 O
O25 1.0 0.1248(7) 0.3752(7) 0.250000 Biso 6.100000 O
M1 1.0 0.000000 0.000000 0.250000 Biso 37.000000 M
M2 1.0 0.000000 0.500000 0.250000 Biso 37.000000 M
M3 1.0 0.251(7) 0.1229(9) 0.510(3) Biso 33.000000 M
M12 1.0 0.245(5) 0.000000 0.000000 Biso 11.000000 M
